data_4312691
loop_
_publ_author_name
'Franck Gascoin'
'Slavi C. Sevov'

_publ_section_title
;
 Synthesis and Characterization of Transition-Metal Zintl Phases:
 Cs24Nb2In12As18 and Cs13Nb2In6As10 with Isolated Complex Anions
;
_journal_name_full 'Inorganic Chemistry'
_journal_page_first 8567
_journal_page_last 8571
_journal_paper_doi 10.1021/ic034680t
_journal_volume 42
_journal_year 2003
_chemical_formula_moiety cs13nb2in6as10
_chemical_formula_sum 'As10 Cs13 In6 Nb2'
_chemical_formula_weight 3351.77
_chemical_name_common cs13nb2in6as10
_chemical_name_systematic
; 
 ? 
;
_space_group_IT_number 2
_symmetry_cell_setting triclinic
_symmetry_space_group_name_Hall '-P 1'
_symmetry_space_group_name_H-M 'P -1'
_atom_sites_solution_hydrogens geom
_atom_sites_solution_primary direct
_atom_sites_solution_secondary difmap
_audit_creation_method SHELXL-97
_cell_angle_alpha 83.7911(8)
_cell_angle_beta 80.2973(8)
_cell_angle_gamma 64.9796(8)
_cell_formula_units_Z 1
_cell_length_a 9.5564(5)
_cell_length_b 9.6288(5)
_cell_length_c 13.9071(7)
_cell_measurement_reflns_used 999
_cell_measurement_temperature 293(2)
_cell_volume 1142.03(10)
_computing_cell_refinement 'Bruker SMART'
_computing_data_collection 'Bruker SMART'
_computing_data_reduction 'Bruker SHELXTL-V5.1'
_computing_molecular_graphics 'Bruker SHELXTL-V5.1'
_computing_publication_material 'Bruker SHELXTL-V5.1'
_computing_structure_refinement 'Bruker SHELXTL-V5.1'
_computing_structure_solution 'Bruker SHELXTL-V5.1'
_diffrn_ambient_temperature 293(2)
_diffrn_measured_fraction_theta_full 0.986
_diffrn_measured_fraction_theta_max 0.986
_diffrn_measurement_device_type 'CCD area detector'
_diffrn_measurement_method 'phi and omega scans'
_diffrn_radiation_monochromator graphite
_diffrn_radiation_source 'fine-focus sealed tube'
_diffrn_radiation_type MoK\a
_diffrn_radiation_wavelength 0.71073
_diffrn_reflns_av_R_equivalents 0.0216
_diffrn_reflns_av_sigmaI/netI 0.0309
_diffrn_reflns_limit_h_max 12
_diffrn_reflns_limit_h_min -12
_diffrn_reflns_limit_k_max 12
_diffrn_reflns_limit_k_min -12
_diffrn_reflns_limit_l_max 18
_diffrn_reflns_limit_l_min -18
_diffrn_reflns_number 12907
_diffrn_reflns_theta_full 28.30
_diffrn_reflns_theta_max 28.30
_diffrn_reflns_theta_min 3.96
_exptl_absorpt_coefficient_mu 20.856
_exptl_absorpt_correction_T_max 1.0000
_exptl_absorpt_correction_T_min 0.5585
_exptl_absorpt_correction_type empirical
_exptl_absorpt_process_details SADABS
_exptl_crystal_colour black
_exptl_crystal_density_diffrn 4.874
_exptl_crystal_density_meas ?
_exptl_crystal_density_method 'not measured'
_exptl_crystal_description plate-like
_exptl_crystal_F_000 1421
_exptl_crystal_size_max 0.18
_exptl_crystal_size_mid 0.15
_exptl_crystal_size_min 0.07
_refine_diff_density_max 5.622
_refine_diff_density_min -4.852
_refine_diff_density_rms 0.318
_refine_ls_extinction_method none
_refine_ls_goodness_of_fit_ref 1.041
_refine_ls_hydrogen_treatment mixed
_refine_ls_matrix_type full
_refine_ls_number_parameters 142
_refine_ls_number_reflns 5612
_refine_ls_number_restraints 0
_refine_ls_restrained_S_all 1.041
_refine_ls_R_factor_all 0.0469
_refine_ls_R_factor_gt 0.0404
_refine_ls_shift/su_max 0.001
_refine_ls_shift/su_mean 0.000
_refine_ls_structure_factor_coef Fsqd
_refine_ls_weighting_details 'calc w=1/[\s^2^(Fo^2^)+(0.0466P)^2^+23.9213P] where P=(Fo^2^+2Fc^2^)/3'
_refine_ls_weighting_scheme calc
_refine_ls_wR_factor_gt 0.1034
_refine_ls_wR_factor_ref 0.1067
_reflns_number_gt 4912
_reflns_number_total 5612
_reflns_threshold_expression >2sigma(I)
_cod_data_source_file ic034680tsi20030929_123318_2.cif
_cod_data_source_block cs13nb2in6as10
_cod_depositor_comments
;
The following automatic conversions were performed:

'_symmetry_cell_setting' value 'Triclinic' changed to 'triclinic'
according to the built-in table from CIF Core dictionary named
'cif_core.dic' version 2.4.1 from 2010-06-29.

Automatic conversion script
Id: cif_fix_values 1646 2011-03-28 12:23:43Z adriana 

The following automatic conversions were performed:

'_exptl_crystal_density_meas' value 'not measured' was changed to '?'
- the value is perceived as not measured.

Automatic conversion script
Id: cif_fix_values 3008 2015-01-20 13:52:24Z robertas 
;
_cod_database_code 4312691

loop_
_symmetry_equiv_pos_as_xyz
'x, y, z'
'-x, -y, -z'

loop_
_atom_site_label
_atom_site_type_symbol
_atom_site_fract_x
_atom_site_fract_y
_atom_site_fract_z
_atom_site_U_iso_or_equiv
_atom_site_adp_type
_atom_site_occupancy
_atom_site_symmetry_multiplicity
_atom_site_calc_flag
_atom_site_refinement_flags
_atom_site_disorder_assembly
_atom_site_disorder_group
Cs1 Cs 0.50987(9) 0.12825(7) 0.64413(5) 0.03404(16) Uani 1 1 d . . .
Cs2 Cs 0.14978(8) 0.42340(8) 0.11762(5) 0.03697(17) Uani 1 1 d . . .
Cs3 Cs 0.91547(8) 0.22326(8) 0.57233(5) 0.03437(16) Uani 1 1 d . . .
Cs4 Cs 0.25540(8) 0.30893(8) 0.41041(5) 0.03164(15) Uani 1 1 d . . .
Cs5 Cs 0.5000 0.5000 0.0000 0.0342(2) Uani 1 2 d S . .
Cs6 Cs 0.69438(10) 0.07561(10) 0.91492(6) 0.04182(18) Uani 1 1 d . . .
Cs7 Cs 0.09733(9) 0.14797(8) 0.83033(7) 0.04226(19) Uani 1 1 d . . .
In1 In 0.27957(8) 0.43893(7) 0.82755(5) 0.02221(14) Uani 1 1 d . . .
In2 In -0.02960(8) 0.19254(7) 0.29231(5) 0.02176(14) Uani 1 1 d . . .
In3 In 0.40033(7) 0.55387(7) 0.59023(4) 0.01949(13) Uani 1 1 d . . .
Nb Nb -0.37893(12) 0.26131(11) 0.22634(7) 0.0314(2) Uani 1 1 d . . .
As1 As 0.56494(11) 0.45725(10) 0.74549(6) 0.01872(18) Uani 1 1 d . . .
As2 As -0.14177(11) 0.25486(11) 0.10941(7) 0.02017(19) Uani 1 1 d . . .
As3 As 0.29034(11) 0.86563(10) 0.61158(6) 0.01938(18) Uani 1 1 d . . .
As4 As 0.14696(11) 0.49182(11) 0.64862(7) 0.02207(19) Uani 1 1 d . . .
As5 As 0.50094(12) 0.13194(12) 0.15946(7) 0.0253(2) Uani 1 1 d . . .

loop_
_atom_site_aniso_label
_atom_site_aniso_U_11
_atom_site_aniso_U_22
_atom_site_aniso_U_33
_atom_site_aniso_U_23
_atom_site_aniso_U_13
_atom_site_aniso_U_12
Cs1 0.0451(4) 0.0241(3) 0.0296(3) -0.0010(2) 0.0031(3) -0.0141(3)
Cs2 0.0277(3) 0.0366(3) 0.0400(4) 0.0024(3) -0.0006(3) -0.0094(3)
Cs3 0.0327(4) 0.0340(3) 0.0289(3) 0.0030(3) -0.0034(3) -0.0080(3)
Cs4 0.0250(3) 0.0380(3) 0.0342(3) -0.0078(3) 0.0007(2) -0.0154(3)
Cs5 0.0392(5) 0.0441(5) 0.0248(4) 0.0011(4) -0.0077(4) -0.0217(4)
Cs6 0.0435(4) 0.0523(4) 0.0361(4) -0.0103(3) 0.0027(3) -0.0269(4)
Cs7 0.0367(4) 0.0278(3) 0.0626(5) -0.0054(3) -0.0054(3) -0.0133(3)
In1 0.0241(3) 0.0228(3) 0.0212(3) -0.0006(2) -0.0012(2) -0.0118(3)
In2 0.0193(3) 0.0221(3) 0.0224(3) -0.0001(2) -0.0017(2) -0.0077(2)
In3 0.0208(3) 0.0200(3) 0.0169(3) -0.0016(2) -0.0006(2) -0.0082(2)
Nb 0.0312(5) 0.0308(5) 0.0305(5) -0.0002(4) -0.0010(4) -0.0125(4)
As1 0.0189(4) 0.0181(4) 0.0175(4) -0.0008(3) -0.0015(3) -0.0064(3)
As2 0.0200(4) 0.0214(4) 0.0193(4) -0.0020(3) 0.0012(3) -0.0099(4)
As3 0.0223(5) 0.0181(4) 0.0174(4) 0.0015(3) -0.0023(3) -0.0087(3)
As4 0.0205(5) 0.0247(4) 0.0219(4) -0.0023(4) -0.0015(3) -0.0103(4)
As5 0.0267(5) 0.0273(5) 0.0276(5) -0.0024(4) -0.0055(4) -0.0157(4)

loop_
_atom_type_symbol
_atom_type_description
_atom_type_scat_dispersion_real
_atom_type_scat_dispersion_imag
_atom_type_scat_source
As As 0.0499 2.0058 'International Tables Vol C Tables 4.2.6.8 and 6.1.1.4'
Nb Nb -2.0727 0.6215 'International Tables Vol C Tables 4.2.6.8 and 6.1.1.4'
In In -0.7276 1.3100 'International Tables Vol C Tables 4.2.6.8 and 6.1.1.4'
Cs Cs -0.3680 2.1192 'International Tables Vol C Tables 4.2.6.8 and 6.1.1.4'

loop_
_geom_angle_atom_site_label_1
_geom_angle_atom_site_label_2
_geom_angle_atom_site_label_3
_geom_angle
_geom_angle_site_symmetry_1
_geom_angle_site_symmetry_3
_geom_angle_publ_flag
As5 Cs1 As4 113.74(3) 2_656 . ?
As5 Cs1 As3 140.35(3) 2_656 2_666 ?
As4 Cs1 As3 102.96(3) . 2_666 ?
As5 Cs1 In3 140.60(3) 2_656 . ?
As4 Cs1 In3 42.102(19) . . ?
As3 Cs1 In3 77.85(2) 2_666 . ?
As5 Cs1 In1 85.56(2) 2_656 . ?
As4 Cs1 In1 44.873(19) . . ?
As3 Cs1 In1 132.99(2) 2_666 . ?
In3 Cs1 In1 55.307(16) . . ?
As5 Cs1 As1 107.39(3) 2_656 . ?
As4 Cs1 As1 68.82(2) . . ?
As3 Cs1 As1 99.22(2) 2_666 . ?
In3 Cs1 As1 41.804(18) . . ?
In1 Cs1 As1 43.514(18) . . ?
As5 Cs1 Cs4 64.04(2) 2_656 2_656 ?
As4 Cs1 Cs4 151.44(3) . 2_656 ?
As3 Cs1 Cs4 76.61(2) 2_666 2_656 ?
In3 Cs1 Cs4 154.03(2) . 2_656 ?
In1 Cs1 Cs4 149.31(2) . 2_656 ?
As1 Cs1 Cs4 139.74(3) . 2_656 ?
As5 Cs1 As3 64.53(2) 2_656 1_545 ?
As4 Cs1 As3 93.63(3) . 1_545 ?
As3 Cs1 As3 99.80(2) 2_666 1_545 ?
In3 Cs1 As3 131.06(3) . 1_545 ?
In1 Cs1 As3 113.09(2) . 1_545 ?
As1 Cs1 As3 156.59(3) . 1_545 ?
Cs4 Cs1 As3 58.937(19) 2_656 1_545 ?
As5 Cs1 Cs4 133.80(3) 2_656 . ?
As4 Cs1 Cs4 55.52(2) . . ?
As3 Cs1 Cs4 58.84(2) 2_666 . ?
In3 Cs1 Cs4 66.049(17) . . ?
In1 Cs1 Cs4 100.32(2) . . ?
As1 Cs1 Cs4 107.85(2) . . ?
Cs4 Cs1 Cs4 103.82(2) 2_656 . ?
As3 Cs1 Cs4 71.24(2) 1_545 . ?
As5 Cs1 Cs7 54.87(2) 2_656 . ?
As4 Cs1 Cs7 60.80(2) . . ?
As3 Cs1 Cs7 147.48(3) 2_666 . ?
In3 Cs1 Cs7 99.85(2) . . ?
In1 Cs1 Cs7 56.799(17) . . ?
As1 Cs1 Cs7 99.94(2) . . ?
Cs4 Cs1 Cs7 104.17(2) 2_656 . ?
As3 Cs1 Cs7 57.023(19) 1_545 . ?
Cs4 Cs1 Cs7 90.25(2) . . ?
As5 Cs1 Cs3 118.62(3) 2_656 . ?
As4 Cs1 Cs3 110.66(2) . . ?
As3 Cs1 Cs3 56.618(19) 2_666 . ?
In3 Cs1 Cs3 68.653(17) . . ?
In1 Cs1 Cs3 98.19(2) . . ?
As1 Cs1 Cs3 54.732(19) . . ?
Cs4 Cs1 Cs3 93.15(2) 2_656 . ?
As3 Cs1 Cs3 148.68(2) 1_545 . ?
Cs4 Cs1 Cs3 105.935(19) . . ?
Cs7 Cs1 Cs3 152.86(2) . . ?
As5 Cs1 Cs6 53.17(2) 2_656 . ?
As4 Cs1 Cs6 108.27(2) . . ?
As3 Cs1 Cs6 128.39(3) 2_666 . ?
In3 Cs1 Cs6 99.28(2) . . ?
In1 Cs1 Cs6 63.408(18) . . ?
As1 Cs1 Cs6 57.95(2) . . ?
Cs4 Cs1 Cs6 92.91(2) 2_656 . ?
As3 Cs1 Cs6 117.67(2) 1_545 . ?
Cs4 Cs1 Cs6 163.20(2) . . ?
Cs7 Cs1 Cs6 84.11(2) . . ?
Cs3 Cs1 Cs6 74.138(19) . . ?
As5 Cs2 In1 144.82(3) . 2_566 ?
As5 Cs2 As2 109.09(3) . . ?
In1 Cs2 As2 44.540(19) 2_566 . ?
As5 Cs2 Cs5 66.36(2) . . ?
In1 Cs2 Cs5 148.69(2) 2_566 . ?
As2 Cs2 Cs5 150.45(3) . . ?
As5 Cs2 In2 85.13(3) . . ?
In1 Cs2 In2 59.718(18) 2_566 . ?
As2 Cs2 In2 43.820(19) . . ?
Cs5 Cs2 In2 150.93(2) . . ?
As5 Cs2 As4 111.14(3) . 2_566 ?
In1 Cs2 As4 44.809(19) 2_566 2_566 ?
As2 Cs2 As4 69.37(2) . 2_566 ?
Cs5 Cs2 As4 140.16(3) . 2_566 ?
In2 Cs2 As4 44.879(19) . 2_566 ?
As5 Cs2 Cs7 140.16(3) . 2_566 ?
In1 Cs2 Cs7 61.381(19) 2_566 2_566 ?
As2 Cs2 Cs7 105.48(2) . 2_566 ?
Cs5 Cs2 Cs7 92.15(2) . 2_566 ?
In2 Cs2 Cs7 107.45(2) . 2_566 ?
As4 Cs2 Cs7 63.96(2) 2_566 2_566 ?
As5 Cs2 In1 93.28(3) . 1_554 ?
In1 Cs2 In1 110.21(2) 2_566 1_554 ?
As2 Cs2 In1 96.36(2) . 1_554 ?
Cs5 Cs2 In1 56.188(14) . 1_554 ?
In2 Cs2 In1 135.25(2) . 1_554 ?
As4 Cs2 In1 154.49(3) 2_566 1_554 ?
Cs7 Cs2 In1 102.05(2) 2_566 1_554 ?
As5 Cs2 As1 63.97(2) . 2_666 ?
In1 Cs2 As1 127.05(2) 2_566 2_666 ?
As2 Cs2 As1 154.35(3) . 2_666 ?
Cs5 Cs2 As1 52.454(16) . 2_666 ?
In2 Cs2 As1 110.74(2) . 2_666 ?
As4 Cs2 As1 89.59(2) 2_566 2_666 ?
Cs7 Cs2 As1 76.29(2) 2_566 2_666 ?
In1 Cs2 As1 108.42(2) 1_554 2_666 ?
As5 Cs2 As2 119.01(3) . 2_565 ?
In1 Cs2 As2 95.32(2) 2_566 2_565 ?
As2 Cs2 As2 112.54(2) . 2_565 ?
Cs5 Cs2 As2 55.302(16) . 2_565 ?
In2 Cs2 As2 153.41(3) . 2_565 ?
As4 Cs2 As2 124.13(3) 2_566 2_565 ?
Cs7 Cs2 As2 62.11(2) 2_566 2_565 ?
In1 Cs2 As2 40.599(17) 1_554 2_565 ?
As1 Cs2 As2 91.17(2) 2_666 2_565 ?
As5 Cs2 Cs4 60.74(2) . . ?
In1 Cs2 Cs4 98.02(2) 2_566 . ?
As2 Cs2 Cs4 102.52(2) . . ?
Cs5 Cs2 Cs4 99.945(19) . . ?
In2 Cs2 Cs4 58.739(17) . . ?
As4 Cs2 Cs4 53.74(2) 2_566 . ?
Cs7 Cs2 Cs4 93.08(2) 2_566 . ?
In1 Cs2 Cs4 151.69(2) 1_554 . ?
As1 Cs2 Cs4 52.018(18) 2_666 . ?
As2 Cs2 Cs4 141.01(3) 2_565 . ?
As5 Cs2 Cs2 137.39(3) . 2_565 ?
In1 Cs2 Cs2 58.451(19) 2_566 2_565 ?
As2 Cs2 Cs2 60.27(2) . 2_565 ?
Cs5 Cs2 Cs2 102.10(2) . 2_565 ?
In2 Cs2 Cs2 102.88(3) . 2_565 ?
As4 Cs2 Cs2 103.05(3) 2_566 2_565 ?
Cs7 Cs2 Cs2 77.81(2) 2_566 2_565 ?
In1 Cs2 Cs2 51.754(18) 1_554 2_565 ?
As1 Cs2 Cs2 142.29(3) 2_666 2_565 ?
As2 Cs2 Cs2 52.27(2) 2_565 2_565 ?
Cs4 Cs2 Cs2 156.39(3) . 2_565 ?
As1 Cs3 In3 75.32(2) . 2_666 ?
As1 Cs3 As4 98.83(3) . 2_666 ?
In3 Cs3 As4 41.416(19) 2_666 2_666 ?
As1 Cs3 As3 99.41(3) . 2_666 ?
In3 Cs3 As3 42.260(18) 2_666 2_666 ?
As4 Cs3 As3 68.42(2) 2_666 2_666 ?
As1 Cs3 As3 132.42(3) . 1_645 ?
In3 Cs3 As3 147.96(3) 2_666 1_645 ?
As4 Cs3 As3 126.76(3) 2_666 1_645 ?
As3 Cs3 As3 108.76(2) 2_666 1_645 ?
As1 Cs3 In2 130.73(3) . 1_655 ?
In3 Cs3 In2 55.411(16) 2_666 1_655 ?
As4 Cs3 In2 44.503(19) 2_666 1_655 ?
As3 Cs3 In2 43.640(19) 2_666 1_655 ?
As3 Cs3 In2 95.05(2) 1_645 1_655 ?
As1 Cs3 Cs4 133.48(3) . 1_655 ?
In3 Cs3 Cs4 97.07(2) 2_666 1_655 ?
As4 Cs3 Cs4 56.44(2) 2_666 1_655 ?
As3 Cs3 Cs4 104.74(2) 2_666 1_655 ?
As3 Cs3 Cs4 75.13(2) 1_645 1_655 ?
In2 Cs3 Cs4 61.123(17) 1_655 1_655 ?
As1 Cs3 In2 100.03(2) . 2_656 ?
In3 Cs3 In2 130.65(2) 2_666 2_656 ?
As4 Cs3 In2 155.32(3) 2_666 2_656 ?
As3 Cs3 In2 92.82(2) 2_666 2_656 ?
As3 Cs3 In2 42.654(18) 1_645 2_656 ?
In2 Cs3 In2 110.83(2) 1_655 2_656 ?
Cs4 Cs3 In2 117.54(2) 1_655 2_656 ?
As1 Cs3 Cs7 77.94(2) . 1_655 ?
In3 Cs3 Cs7 152.17(2) 2_666 1_655 ?
As4 Cs3 Cs7 138.45(3) 2_666 1_655 ?
As3 Cs3 Cs7 153.11(3) 2_666 1_655 ?
As3 Cs3 Cs7 59.621(19) 1_645 1_655 ?
In2 Cs3 Cs7 150.66(2) 1_655 1_655 ?
Cs4 Cs3 Cs7 95.71(2) 1_655 1_655 ?
In2 Cs3 Cs7 61.865(17) 2_656 1_655 ?
As1 Cs3 Cs4 55.815(19) . 2_666 ?
In3 Cs3 Cs4 66.448(17) 2_666 2_666 ?
As4 Cs3 Cs4 55.401(19) 2_666 2_666 ?
As3 Cs3 Cs4 108.70(2) 2_666 2_666 ?
As3 Cs3 Cs4 138.55(3) 1_645 2_666 ?
In2 Cs3 Cs4 99.89(2) 1_655 2_666 ?
Cs4 Cs3 Cs4 78.79(2) 1_655 2_666 ?
In2 Cs3 Cs4 149.21(2) 2_656 2_666 ?
Cs7 Cs3 Cs4 92.10(2) 1_655 2_666 ?
As1 Cs3 Cs1 56.936(19) . . ?
In3 Cs3 Cs1 66.407(18) 2_666 . ?
As4 Cs3 Cs1 107.79(2) 2_666 . ?
As3 Cs3 Cs1 54.642(19) 2_666 . ?
As3 Cs3 Cs1 111.76(2) 1_645 . ?
In2 Cs3 Cs1 98.28(2) 1_655 . ?
Cs4 Cs3 Cs1 159.23(2) 1_655 . ?
In2 Cs3 Cs1 70.333(18) 2_656 . ?
Cs7 Cs3 Cs1 104.67(2) 1_655 . ?
Cs4 Cs3 Cs1 104.05(2) 2_666 . ?
As1 Cs3 As4 87.74(2) . 1_655 ?
In3 Cs3 As4 113.34(2) 2_666 1_655 ?
As4 Cs3 As4 80.93(2) 2_666 1_655 ?
As3 Cs3 As4 149.21(3) 2_666 1_655 ?
As3 Cs3 As4 86.93(2) 1_645 1_655 ?
In2 Cs3 As4 110.59(2) 1_655 1_655 ?
Cs4 Cs3 As4 52.645(18) 1_655 1_655 ?
In2 Cs3 As4 115.54(2) 2_656 1_655 ?
Cs7 Cs3 As4 57.653(19) 1_655 1_655 ?
Cs4 Cs3 As4 51.629(18) 2_666 1_655 ?
Cs1 Cs3 As4 144.22(2) . 1_655 ?
As4 Cs4 As1 99.50(3) 2_566 2_666 ?
As4 Cs4 As4 92.24(2) 2_566 . ?
As1 Cs4 As4 102.54(3) 2_666 . ?
As4 Cs4 Nb 123.97(3) 2_566 1_655 ?
As1 Cs4 Nb 39.63(2) 2_666 1_655 ?
As4 Cs4 Nb 125.85(3) . 1_655 ?
As4 Cs4 As3 162.20(3) 2_566 2_666 ?
As1 Cs4 As3 65.93(2) 2_666 2_666 ?
As4 Cs4 As3 100.70(2) . 2_666 ?
Nb Cs4 As3 38.24(2) 1_655 2_666 ?
As4 Cs4 Cs1 118.91(2) 2_566 2_656 ?
As1 Cs4 Cs1 110.70(2) 2_666 2_656 ?
As4 Cs4 Cs1 128.20(3) . 2_656 ?
Nb Cs4 Cs1 71.36(2) 1_655 2_656 ?
As3 Cs4 Cs1 61.49(2) 2_666 2_656 ?
As4 Cs4 Cs3 60.08(2) 2_566 1_455 ?
As1 Cs4 Cs3 156.40(3) 2_666 1_455 ?
As4 Cs4 Cs3 69.07(2) . 1_455 ?
Nb Cs4 Cs3 161.47(3) 1_655 1_455 ?
As3 Cs4 Cs3 136.23(3) 2_666 1_455 ?
Cs1 Cs4 Cs3 90.78(2) 2_656 1_455 ?
As4 Cs4 As5 103.38(3) 2_566 . ?
As1 Cs4 As5 63.97(2) 2_666 . ?
As4 Cs4 As5 160.62(3) . . ?
Nb Cs4 As5 35.04(2) 1_655 . ?
As3 Cs4 As5 61.73(2) 2_666 . ?
Cs1 Cs4 As5 52.94(2) 2_656 . ?
Cs3 Cs4 As5 128.83(2) 1_455 . ?
As4 Cs4 In2 44.504(19) 2_566 . ?
As1 Cs4 In2 116.90(2) 2_666 . ?
As4 Cs4 In2 123.22(2) . . ?
Nb Cs4 In2 110.31(2) 1_655 . ?
As3 Cs4 In2 131.39(2) 2_666 . ?
Cs1 Cs4 In2 74.416(19) 2_656 . ?
Cs3 Cs4 In2 58.258(17) 1_455 . ?
As5 Cs4 In2 76.15(2) . . ?
As4 Cs4 In3 133.07(3) 2_566 2_666 ?
As1 Cs4 In3 41.161(18) 2_666 2_666 ?
As4 Cs4 In3 78.13(2) . 2_666 ?
Nb Cs4 In3 47.771(19) 1_655 2_666 ?
As3 Cs4 In3 40.687(17) 2_666 2_666 ?
Cs1 Cs4 In3 102.05(2) 2_656 2_666 ?
Cs3 Cs4 In3 145.66(2) 1_455 2_666 ?
As5 Cs4 In3 82.80(2) . 2_666 ?
In2 Cs4 In3 155.91(2) . 2_666 ?
As4 Cs4 Cs3 67.55(2) 2_566 2_666 ?
As1 Cs4 Cs3 57.34(2) 2_666 2_666 ?
As4 Cs4 Cs3 58.57(2) . 2_666 ?
Nb Cs4 Cs3 96.61(2) 1_655 2_666 ?
As3 Cs4 Cs3 109.03(2) 2_666 2_666 ?
Cs1 Cs4 Cs3 167.98(2) 2_656 2_666 ?
Cs3 Cs4 Cs3 101.21(2) 1_455 2_666 ?
As5 Cs4 Cs3 116.94(2) . 2_666 ?
In2 Cs4 Cs3 111.12(2) . 2_666 ?
In3 Cs4 Cs3 68.394(17) 2_666 2_666 ?
As4 Cs4 Cs1 142.29(3) 2_566 . ?
As1 Cs4 Cs1 106.92(2) 2_666 . ?
As4 Cs4 Cs1 56.38(2) . . ?
Nb Cs4 Cs1 93.15(2) 1_655 . ?
As3 Cs4 Cs1 55.227(19) 2_666 . ?
Cs1 Cs4 Cs1 76.18(2) 2_656 . ?
Cs3 Cs4 Cs1 87.13(2) 1_455 . ?
As5 Cs4 Cs1 112.17(2) . . ?
In2 Cs4 Cs1 133.44(2) . . ?
In3 Cs4 Cs1 65.824(17) 2_666 . ?
Cs3 Cs4 Cs1 105.059(19) 2_666 . ?
As1 Cs5 As1 179.999(1) 2_666 1_554 ?
As1 Cs5 In1 133.639(18) 2_666 1_554 ?
As1 Cs5 In1 46.362(18) 1_554 1_554 ?
As1 Cs5 In1 46.362(18) 2_666 2_666 ?
As1 Cs5 In1 133.637(18) 1_554 2_666 ?
In1 Cs5 In1 179.999(1) 1_554 2_666 ?
As1 Cs5 As2 110.37(2) 2_666 2_565 ?
As1 Cs5 As2 69.63(2) 1_554 2_565 ?
In1 Cs5 As2 45.219(17) 1_554 2_565 ?
In1 Cs5 As2 134.782(17) 2_666 2_565 ?
As1 Cs5 As2 69.63(2) 2_666 1_655 ?
As1 Cs5 As2 110.37(2) 1_554 1_655 ?
In1 Cs5 As2 134.781(17) 1_554 1_655 ?
In1 Cs5 As2 45.218(17) 2_666 1_655 ?
As2 Cs5 As2 180.0 2_565 1_655 ?
As1 Cs5 Nb 138.76(2) 2_666 2_565 ?
As1 Cs5 Nb 41.24(2) 1_554 2_565 ?
In1 Cs5 Nb 54.139(19) 1_554 2_565 ?
In1 Cs5 Nb 125.861(19) 2_666 2_565 ?
As2 Cs5 Nb 39.89(2) 2_565 2_565 ?
As2 Cs5 Nb 140.11(2) 1_655 2_565 ?
As1 Cs5 Nb 41.24(2) 2_666 1_655 ?
As1 Cs5 Nb 138.76(2) 1_554 1_655 ?
In1 Cs5 Nb 125.861(19) 1_554 1_655 ?
In1 Cs5 Nb 54.139(19) 2_666 1_655 ?
As2 Cs5 Nb 140.11(2) 2_565 1_655 ?
As2 Cs5 Nb 39.89(2) 1_655 1_655 ?
Nb Cs5 Nb 180.00(3) 2_565 1_655 ?
As1 Cs5 Cs2 110.999(19) 2_666 2_665 ?
As1 Cs5 Cs2 69.000(19) 1_554 2_665 ?
In1 Cs5 Cs2 114.985(16) 1_554 2_665 ?
In1 Cs5 Cs2 65.015(16) 2_666 2_665 ?
As2 Cs5 Cs2 112.599(18) 2_565 2_665 ?
As2 Cs5 Cs2 67.400(18) 1_655 2_665 ?
Nb Cs5 Cs2 74.655(19) 2_565 2_665 ?
Nb Cs5 Cs2 105.34(2) 1_655 2_665 ?
As1 Cs5 Cs2 69.000(19) 2_666 . ?
As1 Cs5 Cs2 111.000(19) 1_554 . ?
In1 Cs5 Cs2 65.015(16) 1_554 . ?
In1 Cs5 Cs2 114.985(16) 2_666 . ?
As2 Cs5 Cs2 67.401(18) 2_565 . ?
As2 Cs5 Cs2 112.599(18) 1_655 . ?
Nb Cs5 Cs2 105.35(2) 2_565 . ?
Nb Cs5 Cs2 74.655(19) 1_655 . ?
Cs2 Cs5 Cs2 180.0 2_665 . ?
As1 Cs5 Cs6 64.288(19) 2_666 2_666 ?
As1 Cs5 Cs6 115.713(19) 1_554 2_666 ?
In1 Cs5 Cs6 111.512(16) 1_554 2_666 ?
In1 Cs5 Cs6 68.489(16) 2_666 2_666 ?
As2 Cs5 Cs6 66.294(18) 2_565 2_666 ?
As2 Cs5 Cs6 113.707(18) 1_655 2_666 ?
Nb Cs5 Cs6 75.514(19) 2_565 2_666 ?
Nb Cs5 Cs6 104.486(19) 1_655 2_666 ?
Cs2 Cs5 Cs6 87.627(16) 2_665 2_666 ?
Cs2 Cs5 Cs6 92.373(16) . 2_666 ?
As1 Cs5 Cs6 115.712(19) 2_666 1_554 ?
As1 Cs5 Cs6 64.288(19) 1_554 1_554 ?
In1 Cs5 Cs6 68.488(16) 1_554 1_554 ?
In1 Cs5 Cs6 111.511(16) 2_666 1_554 ?
As2 Cs5 Cs6 113.707(18) 2_565 1_554 ?
As2 Cs5 Cs6 66.293(19) 1_655 1_554 ?
Nb Cs5 Cs6 104.49(2) 2_565 1_554 ?
Nb Cs5 Cs6 75.513(19) 1_655 1_554 ?
Cs2 Cs5 Cs6 92.372(16) 2_665 1_554 ?
Cs2 Cs5 Cs6 87.627(16) . 1_554 ?
Cs6 Cs5 Cs6 180.0 2_666 1_554 ?
As5 Cs6 As5 97.03(3) 1_556 2_656 ?
As5 Cs6 Cs5 63.76(2) 1_556 1_556 ?
As5 Cs6 Cs5 126.40(3) 2_656 1_556 ?
As5 Cs6 As1 113.47(3) 1_556 . ?
As5 Cs6 As1 103.80(3) 2_656 . ?
Cs5 Cs6 As1 52.961(17) 1_556 . ?
As5 Cs6 In2 150.99(3) 1_556 2_656 ?
As5 Cs6 In2 79.16(2) 2_656 2_656 ?
Cs5 Cs6 In2 140.55(2) 1_556 2_656 ?
As1 Cs6 In2 95.24(2) . 2_656 ?
As5 Cs6 As2 114.04(3) 1_556 2_656 ?
As5 Cs6 As2 100.16(3) 2_656 2_656 ?
Cs5 Cs6 As2 133.43(2) 1_556 2_656 ?
As1 Cs6 As2 122.79(3) . 2_656 ?
In2 Cs6 As2 40.499(18) 2_656 2_656 ?
As5 Cs6 Cs7 121.06(3) 1_556 1_655 ?
As5 Cs6 Cs7 139.43(3) 2_656 1_655 ?
Cs5 Cs6 Cs7 86.082(18) 1_556 1_655 ?
As1 Cs6 Cs7 75.07(2) . 1_655 ?
In2 Cs6 Cs7 60.879(18) 2_656 1_655 ?
As2 Cs6 Cs7 53.84(2) 2_656 1_655 ?
As5 Cs6 As2 61.55(2) 1_556 1_656 ?
As5 Cs6 As2 156.92(3) 2_656 1_656 ?
Cs5 Cs6 As2 54.323(16) 1_556 1_656 ?
As1 Cs6 As2 93.40(2) . 1_656 ?
In2 Cs6 As2 114.90(2) 2_656 1_656 ?
As2 Cs6 As2 82.72(2) 2_656 1_656 ?
Cs7 Cs6 As2 59.74(2) 1_655 1_656 ?
As5 Cs6 Cs7 54.73(2) 1_556 2_657 ?
As5 Cs6 Cs7 109.28(3) 2_656 2_657 ?
Cs5 Cs6 Cs7 98.890(18) 1_556 2_657 ?
As1 Cs6 Cs7 145.84(3) . 2_657 ?
In2 Cs6 Cs7 99.01(2) 2_656 2_657 ?
As2 Cs6 Cs7 59.45(2) 2_656 2_657 ?
Cs7 Cs6 Cs7 85.08(2) 1_655 2_657 ?
As2 Cs6 Cs7 52.442(19) 1_656 2_657 ?
As5 Cs6 In1 87.11(3) 1_556 . ?
As5 Cs6 In1 77.97(2) 2_656 . ?
Cs5 Cs6 In1 53.085(14) 1_556 . ?
As1 Cs6 In1 39.997(18) . . ?
In2 Cs6 In1 119.50(2) 2_656 . ?
As2 Cs6 In1 158.76(3) 2_656 . ?
Cs7 Cs6 In1 114.56(2) 1_655 . ?
As2 Cs6 In1 107.41(2) 1_656 . ?
Cs7 Cs6 In1 141.41(2) 2_657 . ?
As5 Cs6 Cs1 130.28(3) 1_556 . ?
As5 Cs6 Cs1 51.96(2) 2_656 . ?
Cs5 Cs6 Cs1 101.32(2) 1_556 . ?
As1 Cs6 Cs1 55.333(19) . . ?
In2 Cs6 Cs1 69.348(18) 2_656 . ?
As2 Cs6 Cs1 109.59(2) 2_656 . ?
Cs7 Cs6 Cs1 103.36(2) 1_655 . ?
As2 Cs6 Cs1 148.49(3) 1_656 . ?
Cs7 Cs6 Cs1 158.54(2) 2_657 . ?
In1 Cs6 Cs1 52.508(16) . . ?
As5 Cs6 Cs2 103.15(3) 1_556 2_656 ?
As5 Cs6 Cs2 49.36(2) 2_656 2_656 ?
Cs5 Cs6 Cs2 166.63(2) 1_556 2_656 ?
As1 Cs6 Cs2 137.63(2) . 2_656 ?
In2 Cs6 Cs2 52.707(16) 2_656 2_656 ?
As2 Cs6 Cs2 52.591(19) 2_656 2_656 ?
Cs7 Cs6 Cs2 104.06(2) 1_655 2_656 ?
As2 Cs6 Cs2 123.40(3) 1_656 2_656 ?
Cs7 Cs6 Cs2 73.75(2) 2_657 2_656 ?
In1 Cs6 Cs2 126.95(2) . 2_656 ?
Cs1 Cs6 Cs2 85.006(18) . 2_656 ?
As5 Cs7 As2 65.47(2) 2_656 2_556 ?
As5 Cs7 Nb 36.83(2) 2_656 2_556 ?
As2 Cs7 Nb 39.41(2) 2_556 2_556 ?
As5 Cs7 Cs2 137.51(3) 2_656 2_566 ?
As2 Cs7 Cs2 146.17(3) 2_556 2_566 ?
Nb Cs7 Cs2 173.58(3) 2_556 2_566 ?
As5 Cs7 In1 82.84(2) 2_656 . ?
As2 Cs7 In1 146.15(3) 2_556 . ?
Nb Cs7 In1 116.34(3) 2_556 . ?
Cs2 Cs7 In1 57.252(18) 2_566 . ?
As5 Cs7 As3 63.88(2) 2_656 1_545 ?
As2 Cs7 As3 64.65(2) 2_556 1_545 ?
Nb Cs7 As3 38.20(2) 2_556 1_545 ?
Cs2 Cs7 As3 141.40(3) 2_566 1_545 ?
In1 Cs7 As3 112.71(3) . 1_545 ?
As5 Cs7 As4 103.40(3) 2_656 . ?
As2 Cs7 As4 153.85(3) 2_556 . ?
Nb Cs7 As4 117.77(3) 2_556 . ?
Cs2 Cs7 As4 57.75(2) 2_566 . ?
In1 Cs7 As4 42.366(18) . . ?
As3 Cs7 As4 89.21(3) 1_545 . ?
As5 Cs7 Cs3 118.99(3) 2_656 1_455 ?
As2 Cs7 Cs3 99.40(2) 2_556 1_455 ?
Nb Cs7 Cs3 93.36(2) 2_556 1_455 ?
Cs2 Cs7 Cs3 88.51(2) 2_566 1_455 ?
In1 Cs7 Cs3 106.50(2) . 1_455 ?
As3 Cs7 Cs3 56.90(2) 1_545 1_455 ?
As4 Cs7 Cs3 64.13(2) . 1_455 ?
As5 Cs7 As2 110.75(3) 2_656 1_556 ?
As2 Cs7 As2 87.62(3) 2_556 1_556 ?
Nb Cs7 As2 120.39(3) 2_556 1_556 ?
Cs2 Cs7 As2 62.45(2) 2_566 1_556 ?
In1 Cs7 As2 93.10(2) . 1_556 ?
As3 Cs7 As2 151.76(3) 1_545 1_556 ?
As4 Cs7 As2 118.48(3) . 1_556 ?
Cs3 Cs7 As2 128.05(3) 1_455 1_556 ?
As5 Cs7 Cs6 127.10(3) 2_656 1_455 ?
As2 Cs7 Cs6 62.24(2) 2_556 1_455 ?
Nb Cs7 Cs6 98.45(3) 2_556 1_455 ?
Cs2 Cs7 Cs6 87.94(2) 2_566 1_455 ?
In1 Cs7 Cs6 144.29(2) . 1_455 ?
As3 Cs7 Cs6 99.37(2) 1_545 1_455 ?
As4 Cs7 Cs6 127.33(3) . 1_455 ?
Cs3 Cs7 Cs6 77.68(2) 1_455 1_455 ?
As2 Cs7 Cs6 60.43(2) 1_556 1_455 ?
As5 Cs7 In2 86.80(2) 2_656 2_556 ?
As2 Cs7 In2 41.481(18) 2_556 2_556 ?
Nb Cs7 In2 49.97(2) 2_556 2_556 ?
Cs2 Cs7 In2 135.43(3) 2_566 2_556 ?
In1 Cs7 In2 153.22(3) . 2_556 ?
As3 Cs7 In2 41.096(18) 1_545 2_556 ?
As4 Cs7 In2 117.92(3) . 2_556 ?
Cs3 Cs7 In2 57.963(18) 1_455 2_556 ?
As2 Cs7 In2 113.67(2) 1_556 2_556 ?
Cs6 Cs7 In2 58.806(17) 1_455 2_556 ?
As5 Cs7 Cs6 52.75(2) 2_656 2_657 ?
As2 Cs7 Cs6 62.51(2) 2_556 2_657 ?
Nb Cs7 Cs6 70.91(2) 2_556 2_657 ?
Cs2 Cs7 Cs6 108.16(2) 2_566 2_657 ?
In1 Cs7 Cs6 89.38(2) . 2_657 ?
As3 Cs7 Cs6 108.87(2) 1_545 2_657 ?
As4 Cs7 Cs6 131.17(3) . 2_657 ?
Cs3 Cs7 Cs6 161.66(2) 1_455 2_657 ?
As2 Cs7 Cs6 58.13(2) 1_556 2_657 ?
Cs6 Cs7 Cs6 94.92(2) 1_455 2_657 ?
In2 Cs7 Cs6 103.81(2) 2_556 2_657 ?
As2 In1 As1 93.26(3) 2_566 . ?
As2 In1 As4 98.82(3) 2_566 . ?
As1 In1 As4 97.32(3) . . ?
As2 In1 Cs5 67.79(2) 2_566 1_556 ?
As1 In1 Cs5 63.87(2) . 1_556 ?
As4 In1 Cs5 154.94(3) . 1_556 ?
As2 In1 Cs2 69.33(3) 2_566 2_566 ?
As1 In1 Cs2 155.80(3) . 2_566 ?
As4 In1 Cs2 70.15(3) . 2_566 ?
Cs5 In1 Cs2 120.18(2) 1_556 2_566 ?
As2 In1 Cs1 154.29(3) 2_566 . ?
As1 In1 Cs1 69.31(2) . . ?
As4 In1 Cs1 66.35(3) . . ?
Cs5 In1 Cs1 116.73(2) 1_556 . ?
Cs2 In1 Cs1 120.13(2) 2_566 . ?
As2 In1 Cs7 129.96(3) 2_566 . ?
As1 In1 Cs7 136.28(3) . . ?
As4 In1 Cs7 72.84(3) . . ?
Cs5 In1 Cs7 132.13(2) 1_556 . ?
Cs2 In1 Cs7 61.366(19) 2_566 . ?
Cs1 In1 Cs7 67.78(2) . . ?
As2 In1 Cs2 72.39(3) 2_566 1_556 ?
As1 In1 Cs2 122.17(3) . 1_556 ?
As4 In1 Cs2 139.49(3) . 1_556 ?
Cs5 In1 Cs2 58.796(15) 1_556 1_556 ?
Cs2 In1 Cs2 69.80(2) 2_566 1_556 ?
Cs1 In1 Cs2 132.68(2) . 1_556 ?
Cs7 In1 Cs2 82.99(2) . 1_556 ?
As2 In1 Cs6 126.22(3) 2_566 . ?
As1 In1 Cs6 64.15(2) . . ?
As4 In1 Cs6 130.42(3) . . ?
Cs5 In1 Cs6 58.427(14) 1_556 . ?
Cs2 In1 Cs6 139.71(2) 2_566 . ?
Cs1 In1 Cs6 64.084(18) . . ?
Cs7 In1 Cs6 89.62(2) . . ?
Cs2 In1 Cs6 80.026(19) 1_556 . ?
As2 In2 As3 92.65(3) . 2_566 ?
As2 In2 As4 98.18(3) . 2_566 ?
As3 In2 As4 96.56(3) 2_566 2_566 ?
As2 In2 Cs2 67.96(3) . . ?
As3 In2 Cs2 152.33(3) 2_566 . ?
As4 In2 Cs2 68.39(3) 2_566 . ?
As2 In2 Cs3 152.75(3) . 1_455 ?
As3 In2 Cs3 67.65(2) 2_566 1_455 ?
As4 In2 Cs3 67.22(2) 2_566 1_455 ?
Cs2 In2 Cs3 121.99(2) . 1_455 ?
As2 In2 Cs4 134.51(3) . . ?
As3 In2 Cs4 128.23(3) 2_566 . ?
As4 In2 Cs4 62.44(2) 2_566 . ?
Cs2 In2 Cs4 66.625(19) . . ?
Cs3 In2 Cs4 60.619(18) 1_455 . ?
As2 In2 Cs3 120.95(3) . 2_656 ?
As3 In2 Cs3 65.54(2) 2_566 2_656 ?
As4 In2 Cs3 136.39(3) 2_566 2_656 ?
Cs2 In2 Cs3 141.12(2) . 2_656 ?
Cs3 In2 Cs3 69.17(2) 1_455 2_656 ?
Cs4 In2 Cs3 96.59(2) . 2_656 ?
As2 In2 Cs6 69.80(3) . 2_656 ?
As3 In2 Cs6 124.83(3) 2_566 2_656 ?
As4 In2 Cs6 136.46(3) 2_566 2_656 ?
Cs2 In2 Cs6 68.348(19) . 2_656 ?
Cs3 In2 Cs6 136.71(2) 1_455 2_656 ?
Cs4 In2 Cs6 95.64(2) . 2_656 ?
Cs3 In2 Cs6 79.48(2) 2_656 2_656 ?
As2 In2 Cs7 60.85(2) . 2_556 ?
As3 In2 Cs7 65.42(2) 2_566 2_556 ?
As4 In2 Cs7 149.79(3) 2_566 2_556 ?
Cs2 In2 Cs7 116.23(2) . 2_556 ?
Cs3 In2 Cs7 121.05(2) 1_455 2_556 ?
Cs4 In2 Cs7 147.76(2) . 2_556 ?
Cs3 In2 Cs7 60.172(18) 2_656 2_556 ?
Cs6 In2 Cs7 60.316(18) 2_656 2_556 ?
As4 In3 As1 104.32(3) . . ?
As4 In3 As3 104.21(3) . . ?
As1 In3 As3 97.82(3) . . ?
As4 In3 In3 121.68(4) . 2_666 ?
As1 In3 In3 111.30(4) . 2_666 ?
As3 In3 In3 114.46(4) . 2_666 ?
As4 In3 Nb 98.94(3) . 2_566 ?
As1 In3 Nb 50.51(3) . 2_566 ?
As3 In3 Nb 49.87(3) . 2_566 ?
In3 In3 Nb 139.34(4) 2_666 2_566 ?
As4 In3 Cs1 67.82(3) . . ?
As1 In3 Cs1 70.38(3) . . ?
As3 In3 Cs1 162.45(3) . . ?
In3 In3 Cs1 82.49(3) 2_666 . ?
Nb In3 Cs1 114.40(3) 2_566 . ?
As4 In3 Cs3 69.65(3) . 2_666 ?
As1 In3 Cs3 162.82(3) . 2_666 ?
As3 In3 Cs3 69.22(3) . 2_666 ?
In3 In3 Cs3 84.92(3) 2_666 2_666 ?
Nb In3 Cs3 113.41(3) 2_566 2_666 ?
Cs1 In3 Cs3 119.17(2) . 2_666 ?
As4 In3 Cs4 161.97(3) . 2_666 ?
As1 In3 Cs4 62.91(3) . 2_666 ?
As3 In3 Cs4 67.26(3) . 2_666 ?
In3 In3 Cs4 76.09(3) 2_666 2_666 ?
Nb In3 Cs4 63.25(2) 2_566 2_666 ?
Cs1 In3 Cs4 115.42(2) . 2_666 ?
Cs3 In3 Cs4 118.51(2) 2_666 2_666 ?
As4 In3 Cs4 57.79(2) . . ?
As1 In3 Cs4 131.44(3) . . ?
As3 In3 Cs4 129.18(3) . . ?
In3 In3 Cs4 63.98(2) 2_666 . ?
Nb In3 Cs4 156.68(3) 2_566 . ?
Cs1 In3 Cs4 61.059(17) . . ?
Cs3 In3 Cs4 59.969(17) 2_666 . ?
Cs4 In3 Cs4 140.067(17) 2_666 . ?
As4 In3 Cs1 131.39(3) . 2_666 ?
As1 In3 Cs1 121.39(3) . 2_666 ?
As3 In3 Cs1 56.95(2) . 2_666 ?
In3 In3 Cs1 57.69(2) 2_666 2_666 ?
Nb In3 Cs1 97.92(2) 2_566 2_666 ?
Cs1 In3 Cs1 140.174(17) . 2_666 ?
Cs3 In3 Cs1 61.793(18) 2_666 2_666 ?
Cs4 In3 Cs1 58.582(17) 2_666 2_666 ?
Cs4 In3 Cs1 97.419(18) . 2_666 ?
As4 In3 Cs3 128.37(3) . . ?
As1 In3 Cs3 55.30(2) . . ?
As3 In3 Cs3 123.83(3) . . ?
In3 In3 Cs3 56.28(2) 2_666 . ?
Nb In3 Cs3 98.36(3) 2_566 . ?
Cs1 In3 Cs3 60.710(17) . . ?
Cs3 In3 Cs3 141.201(17) 2_666 . ?
Cs4 In3 Cs3 56.643(16) 2_666 . ?
Cs4 In3 Cs3 98.160(18) . . ?
Cs1 In3 Cs3 93.350(18) 2_666 . ?
As5 Nb As2 109.44(5) 1_455 . ?
As5 Nb As3 111.01(5) 1_455 2_566 ?
As2 Nb As3 108.39(5) . 2_566 ?
As5 Nb As1 111.36(5) 1_455 2_566 ?
As2 Nb As1 108.19(5) . 2_566 ?
As3 Nb As1 108.37(5) 2_566 2_566 ?
As5 Nb In3 144.01(5) 1_455 2_566 ?
As2 Nb In3 106.55(4) . 2_566 ?
As3 Nb In3 56.14(3) 2_566 2_566 ?
As1 Nb In3 55.36(3) 2_566 2_566 ?
As5 Nb Cs5 77.73(4) 1_455 1_455 ?
As2 Nb Cs5 69.51(3) . 1_455 ?
As3 Nb Cs5 170.96(4) 2_566 1_455 ?
As1 Nb Cs5 65.05(3) 2_566 1_455 ?
In3 Nb Cs5 115.48(3) 2_566 1_455 ?
As5 Nb Cs7 68.46(4) 1_455 2_556 ?
As2 Nb Cs7 69.08(3) . 2_556 ?
As3 Nb Cs7 74.54(3) 2_566 2_556 ?
As1 Nb Cs7 176.69(4) 2_566 2_556 ?
In3 Nb Cs7 126.81(3) 2_566 2_556 ?
Cs5 Nb Cs7 111.87(3) 1_455 2_556 ?
As5 Nb Cs4 75.08(4) 1_455 1_455 ?
As2 Nb Cs4 174.58(4) . 1_455 ?
As3 Nb Cs4 71.97(3) 2_566 1_455 ?
As1 Nb Cs4 66.89(3) 2_566 1_455 ?
In3 Nb Cs4 68.98(2) 2_566 1_455 ?
Cs5 Nb Cs4 109.26(3) 1_455 1_455 ?
Cs7 Nb Cs4 115.91(3) 2_556 1_455 ?
As5 Nb Cs1 49.89(3) 1_455 2_556 ?
As2 Nb Cs1 130.03(4) . 2_556 ?
As3 Nb Cs1 61.45(3) 2_566 2_556 ?
As1 Nb Cs1 121.59(4) 2_566 2_556 ?
In3 Nb Cs1 104.89(3) 2_566 2_556 ?
Cs5 Nb Cs1 126.92(3) 1_455 2_556 ?
Cs7 Nb Cs1 61.01(2) 2_556 2_556 ?
Cs4 Nb Cs1 55.105(19) 1_455 2_556 ?
As5 Nb Cs2 47.33(3) 1_455 1_455 ?
As2 Nb Cs2 120.25(4) . 1_455 ?
As3 Nb Cs2 130.82(4) 2_566 1_455 ?
As1 Nb Cs2 64.26(3) 2_566 1_455 ?
In3 Nb Cs2 111.84(3) 2_566 1_455 ?
Cs5 Nb Cs2 53.283(16) 1_455 1_455 ?
Cs7 Nb Cs2 115.20(3) 2_556 1_455 ?
Cs4 Nb Cs2 60.34(2) 1_455 1_455 ?
Cs1 Nb Cs2 81.00(2) 2_556 1_455 ?
Nb As1 In3 74.12(4) 2_566 . ?
Nb As1 In1 77.09(4) 2_566 . ?
In3 As1 In1 78.48(3) . . ?
Nb As1 Cs5 73.70(3) 2_566 1_556 ?
In3 As1 Cs5 138.78(3) . 1_556 ?
In1 As1 Cs5 69.77(2) . 1_556 ?
Nb As1 Cs4 73.48(3) 2_566 2_666 ?
In3 As1 Cs4 75.93(3) . 2_666 ?
In1 As1 Cs4 145.18(3) . 2_666 ?
Cs5 As1 Cs4 117.82(3) 1_556 2_666 ?
Nb As1 Cs3 139.40(4) 2_566 . ?
In3 As1 Cs3 88.03(3) . . ?
In1 As1 Cs3 135.38(3) . . ?
Cs5 As1 Cs3 133.12(3) 1_556 . ?
Cs4 As1 Cs3 66.84(2) 2_666 . ?
Nb As1 Cs1 131.64(4) 2_566 . ?
In3 As1 Cs1 67.82(2) . . ?
In1 As1 Cs1 67.18(2) . . ?
Cs5 As1 Cs1 119.30(3) 1_556 . ?
Cs4 As1 Cs1 122.12(3) 2_666 . ?
Cs3 As1 Cs1 68.33(2) . . ?
Nb As1 Cs6 134.39(4) 2_566 . ?
In3 As1 Cs6 133.56(3) . . ?
In1 As1 Cs6 75.85(3) . . ?
Cs5 As1 Cs6 62.751(18) 1_556 . ?
Cs4 As1 Cs6 138.83(3) 2_666 . ?
Cs3 As1 Cs6 83.97(2) . . ?
Cs1 As1 Cs6 66.72(2) . . ?
Nb As1 Cs2 81.95(3) 2_566 2_666 ?
In3 As1 Cs2 139.20(3) . 2_666 ?
In1 As1 Cs2 127.80(3) . 2_666 ?
Cs5 As1 Cs2 58.547(17) 1_556 2_666 ?
Cs4 As1 Cs2 65.70(2) 2_666 2_666 ?
Cs3 As1 Cs2 89.29(2) . 2_666 ?
Cs1 As1 Cs2 146.06(3) . 2_666 ?
Cs6 As1 Cs2 86.48(2) . 2_666 ?
Nb As2 In2 77.91(4) . . ?
Nb As2 In1 77.51(4) . 2_566 ?
In2 As2 In1 82.37(3) . 2_566 ?
Nb As2 Cs5 70.60(3) . 1_455 ?
In2 As2 Cs5 139.71(3) . 1_455 ?
In1 As2 Cs5 66.99(2) 2_566 1_455 ?
Nb As2 Cs7 71.50(3) . 2_556 ?
In2 As2 Cs7 77.67(3) . 2_556 ?
In1 As2 Cs7 145.92(4) 2_566 2_556 ?
Cs5 As2 Cs7 113.78(3) 1_455 2_556 ?
Nb As2 Cs2 132.50(4) . . ?
In2 As2 Cs2 68.22(3) . . ?
In1 As2 Cs2 66.13(2) 2_566 . ?
Cs5 As2 Cs2 117.38(3) 1_455 . ?
Cs7 As2 Cs2 128.38(3) 2_556 . ?
Nb As2 Cs6 128.97(4) . 2_656 ?
In2 As2 Cs6 69.70(3) . 2_656 ?
In1 As2 Cs6 132.81(3) 2_566 2_656 ?
Cs5 As2 Cs6 150.57(3) 1_455 2_656 ?
Cs7 As2 Cs6 63.92(2) 2_556 2_656 ?
Cs2 As2 Cs6 68.38(2) . 2_656 ?
Nb As2 Cs7 144.75(4) . 1_554 ?
In2 As2 Cs7 130.30(3) . 1_554 ?
In1 As2 Cs7 121.47(3) 2_566 1_554 ?
Cs5 As2 Cs7 89.04(2) 1_455 1_554 ?
Cs7 As2 Cs7 92.38(3) 2_556 1_554 ?
Cs2 As2 Cs7 82.20(2) . 1_554 ?
Cs6 As2 Cs7 62.41(2) 2_656 1_554 ?
Nb As2 Cs2 124.79(4) . 2_565 ?
In2 As2 Cs2 133.33(3) . 2_565 ?
In1 As2 Cs2 67.02(2) 2_566 2_565 ?
Cs5 As2 Cs2 57.296(17) 1_455 2_565 ?
Cs7 As2 Cs2 144.39(3) 2_556 2_565 ?
Cs2 As2 Cs2 67.46(2) . 2_565 ?
Cs6 As2 Cs2 106.04(3) 2_656 2_565 ?
Cs7 As2 Cs2 55.444(19) 1_554 2_565 ?
Nb As2 Cs6 84.93(3) . 1_454 ?
In2 As2 Cs6 142.29(3) . 1_454 ?
In1 As2 Cs6 126.38(3) 2_566 1_454 ?
Cs5 As2 Cs6 59.384(18) 1_455 1_454 ?
Cs7 As2 Cs6 65.05(2) 2_556 1_454 ?
Cs2 As2 Cs6 141.34(3) . 1_454 ?
Cs6 As2 Cs6 97.27(2) 2_656 1_454 ?
Cs7 As2 Cs6 59.84(2) 1_554 1_454 ?
Cs2 As2 Cs6 83.84(2) 2_565 1_454 ?
Nb As3 In3 73.99(3) 2_566 . ?
Nb As3 In2 77.26(4) 2_566 2_566 ?
In3 As3 In2 78.88(3) . 2_566 ?
Nb As3 Cs1 134.96(4) 2_566 2_666 ?
In3 As3 Cs1 84.93(3) . 2_666 ?
In2 As3 Cs1 137.44(3) 2_566 2_666 ?
Nb As3 Cs3 133.01(4) 2_566 2_666 ?
In3 As3 Cs3 68.52(2) . 2_666 ?
In2 As3 Cs3 68.72(3) 2_566 2_666 ?
Cs1 As3 Cs3 68.74(2) 2_666 2_666 ?
Nb As3 Cs3 127.20(4) 2_566 1_465 ?
In3 As3 Cs3 136.55(4) . 1_465 ?
In2 As3 Cs3 71.81(3) 2_566 1_465 ?
Cs1 As3 Cs3 95.41(3) 2_666 1_465 ?
Cs3 As3 Cs3 71.24(2) 2_666 1_465 ?
Nb As3 Cs4 69.79(3) 2_566 2_666 ?
In3 As3 Cs4 72.06(3) . 2_666 ?
In2 As3 Cs4 140.71(3) 2_566 2_666 ?
Cs1 As3 Cs4 65.93(2) 2_666 2_666 ?
Cs3 As3 Cs4 121.20(3) 2_666 2_666 ?
Cs3 As3 Cs4 146.50(3) 1_465 2_666 ?
Nb As3 Cs7 67.26(3) 2_566 1_565 ?
In3 As3 Cs7 136.20(3) . 1_565 ?
In2 As3 Cs7 73.49(3) 2_566 1_565 ?
Cs1 As3 Cs7 137.60(3) 2_666 1_565 ?
Cs3 As3 Cs7 127.79(3) 2_666 1_565 ?
Cs3 As3 Cs7 63.48(2) 1_465 1_565 ?
Cs4 As3 Cs7 110.92(3) 2_666 1_565 ?
Nb As3 Cs1 84.68(3) 2_566 1_565 ?
In3 As3 Cs1 131.37(3) . 1_565 ?
In2 As3 Cs1 138.38(3) 2_566 1_565 ?
Cs1 As3 Cs1 80.20(2) 2_666 1_565 ?
Cs3 As3 Cs1 141.91(3) 2_666 1_565 ?
Cs3 As3 Cs1 91.03(2) 1_465 1_565 ?
Cs4 As3 Cs1 59.57(2) 2_666 1_565 ?
Cs7 As3 Cs1 64.96(2) 1_565 1_565 ?
In3 As4 In1 78.25(3) . . ?
In3 As4 In2 78.79(3) . 2_566 ?
In1 As4 In2 80.25(3) . 2_566 ?
In3 As4 Cs4 130.82(4) . 2_566 ?
In1 As4 Cs4 133.08(4) . 2_566 ?
In2 As4 Cs4 73.05(3) 2_566 2_566 ?
In3 As4 Cs4 83.98(3) . . ?
In1 As4 Cs4 136.71(4) . . ?
In2 As4 Cs4 134.28(4) 2_566 . ?
Cs4 As4 Cs4 87.76(2) 2_566 . ?
In3 As4 Cs1 70.08(3) . . ?
In1 As4 Cs1 68.77(3) . . ?
In2 As4 Cs1 139.51(4) 2_566 . ?
Cs4 As4 Cs1 147.43(3) 2_566 . ?
Cs4 As4 Cs1 68.09(2) . . ?
In3 As4 Cs3 68.93(3) . 2_666 ?
In1 As4 Cs3 137.85(4) . 2_666 ?
In2 As4 Cs3 68.27(3) 2_566 2_666 ?
Cs4 As4 Cs3 63.48(2) 2_566 2_666 ?
Cs4 As4 Cs3 66.02(2) . 2_666 ?
Cs1 As4 Cs3 120.18(3) . 2_666 ?
In3 As4 Cs2 132.58(3) . 2_566 ?
In1 As4 Cs2 65.04(3) . 2_566 ?
In2 As4 Cs2 66.73(2) 2_566 2_566 ?
Cs4 As4 Cs2 69.11(2) 2_566 2_566 ?
Cs4 As4 Cs2 143.44(3) . 2_566 ?
Cs1 As4 Cs2 118.24(3) . 2_566 ?
Cs3 As4 Cs2 121.54(3) 2_666 2_566 ?
In3 As4 Cs7 130.18(4) . . ?
In1 As4 Cs7 64.80(3) . . ?
In2 As4 Cs7 123.05(3) 2_566 . ?
Cs4 As4 Cs7 98.99(3) 2_566 . ?
Cs4 As4 Cs7 100.36(3) . . ?
Cs1 As4 Cs7 66.14(2) . . ?
Cs3 As4 Cs7 157.04(3) 2_666 . ?
Cs2 As4 Cs7 58.29(2) 2_566 . ?
In3 As4 Cs3 141.47(3) . 1_455 ?
In1 As4 Cs3 123.00(3) . 1_455 ?
In2 As4 Cs3 132.34(3) 2_566 1_455 ?
Cs4 As4 Cs3 60.82(2) 2_566 1_455 ?
Cs4 As4 Cs3 58.286(19) . 1_455 ?
Cs1 As4 Cs3 87.35(2) . 1_455 ?
Cs3 As4 Cs3 99.07(2) 2_666 1_455 ?
Cs2 As4 Cs3 85.39(2) 2_566 1_455 ?
Cs7 As4 Cs3 58.213(19) . 1_455 ?
Nb As5 Cs2 102.39(4) 1_655 . ?
Nb As5 Cs1 99.31(4) 1_655 2_656 ?
Cs2 As5 Cs1 116.45(3) . 2_656 ?
Nb As5 Cs6 102.97(4) 1_655 1_554 ?
Cs2 As5 Cs6 99.58(3) . 1_554 ?
Cs1 As5 Cs6 131.93(3) 2_656 1_554 ?
Nb As5 Cs6 173.67(5) 1_655 2_656 ?
Cs2 As5 Cs6 78.47(3) . 2_656 ?
Cs1 As5 Cs6 74.87(3) 2_656 2_656 ?
Cs6 As5 Cs6 82.97(3) 1_554 2_656 ?
Nb As5 Cs7 74.71(4) 1_655 2_656 ?
Cs2 As5 Cs7 170.37(4) . 2_656 ?
Cs1 As5 Cs7 73.19(3) 2_656 2_656 ?
Cs6 As5 Cs7 72.52(3) 1_554 2_656 ?
Cs6 As5 Cs7 105.46(3) 2_656 2_656 ?
Nb As5 Cs4 69.89(4) 1_655 . ?
Cs2 As5 Cs4 70.15(3) . . ?
Cs1 As5 Cs4 63.02(2) 2_656 . ?
Cs6 As5 Cs4 165.01(4) 1_554 . ?
Cs6 As5 Cs4 104.83(3) 2_656 . ?
Cs7 As5 Cs4 116.42(3) 2_656 . ?
Nb As5 Cs5 66.80(3) 1_655 . ?
Cs2 As5 Cs5 61.15(2) . . ?
Cs1 As5 Cs5 163.50(3) 2_656 . ?
Cs6 As5 Cs5 62.58(2) 1_554 . ?
Cs6 As5 Cs5 118.51(3) 2_656 . ?
Cs7 As5 Cs5 109.61(3) 2_656 . ?
Cs4 As5 Cs5 102.48(3) . . ?

loop_
_geom_bond_atom_site_label_1
_geom_bond_atom_site_label_2
_geom_bond_distance
_geom_bond_site_symmetry_2
_geom_bond_publ_flag
Cs1 As5 3.5202(12) 2_656 ?
Cs1 As4 3.7405(12) . ?
Cs1 As3 3.7492(11) 2_666 ?
Cs1 In3 3.7979(9) . ?
Cs1 In1 3.8064(9) . ?
Cs1 As1 3.8634(11) . ?
Cs1 Cs4 3.9316(9) 2_656 ?
Cs1 As3 4.0070(12) 1_545 ?
Cs1 Cs4 4.1675(10) . ?
Cs1 Cs7 4.2797(11) . ?
Cs1 Cs3 4.2842(11) . ?
Cs1 Cs6 4.3149(11) . ?
Cs2 As5 3.4372(13) . ?
Cs2 In1 3.7063(10) 2_566 ?
Cs2 As2 3.7923(12) . ?
Cs2 Cs5 3.7951(7) . ?
Cs2 In2 3.7991(10) . ?
Cs2 As4 3.8451(12) 2_566 ?
Cs2 Cs7 3.8678(10) 2_566 ?
Cs2 In1 4.0218(10) 1_554 ?
Cs2 As1 4.1534(12) 2_666 ?
Cs2 As2 4.1638(12) 2_565 ?
Cs2 Cs4 4.2763(10) . ?
Cs2 Cs2 4.4289(15) 2_565 ?
Cs3 As1 3.7638(11) . ?
Cs3 In3 3.8204(9) 2_666 ?
Cs3 As4 3.8386(12) 2_666 ?
Cs3 As3 3.8387(12) 2_666 ?
Cs3 As3 3.8480(11) 1_645 ?
Cs3 In2 3.8675(10) 1_655 ?
Cs3 Cs4 3.9628(10) 1_655 ?
Cs3 In2 4.0163(10) 2_656 ?
Cs3 Cs7 4.1102(11) 1_655 ?
Cs3 Cs4 4.1103(10) 2_666 ?
Cs3 As4 4.3509(12) 1_655 ?
Cs4 As4 3.6908(12) 2_566 ?
Cs4 As1 3.6982(11) 2_666 ?
Cs4 As4 3.7028(11) . ?
Cs4 Nb 3.8547(12) 1_655 ?
Cs4 As3 3.9059(12) 2_666 ?
Cs4 Cs1 3.9315(9) 2_656 ?
Cs4 Cs3 3.9627(10) 1_455 ?
Cs4 As5 3.9665(12) . ?
Cs4 In2 3.9823(9) . ?
Cs4 In3 4.0292(9) 2_666 ?
Cs4 Cs3 4.1103(10) 2_666 ?
Cs5 As1 3.5273(9) 2_666 ?
Cs5 As1 3.5273(9) 1_554 ?
Cs5 In1 3.6866(7) 1_554 ?
Cs5 In1 3.6866(7) 2_666 ?
Cs5 As2 3.7080(10) 2_565 ?
Cs5 As2 3.7081(10) 1_655 ?
Cs5 Nb 3.7339(10) 2_565 ?
Cs5 Nb 3.7339(10) 1_655 ?
Cs5 Cs2 3.7951(7) 2_665 ?
Cs5 Cs6 3.9284(8) 2_666 ?
Cs5 Cs6 3.9285(8) 1_554 ?
Cs6 As5 3.5649(13) 1_556 ?
Cs6 As5 3.5779(12) 2_656 ?
Cs6 Cs5 3.9284(8) 1_556 ?
Cs6 As1 3.9813(13) . ?
Cs6 In2 4.0910(10) 2_656 ?
Cs6 As2 4.0935(13) 2_656 ?
Cs6 Cs7 4.1549(11) 1_655 ?
Cs6 As2 4.1796(12) 1_656 ?
Cs6 Cs7 4.2720(12) 2_657 ?
Cs6 In1 4.2898(11) . ?
Cs6 Cs2 4.4385(11) 2_656 ?
Cs7 As5 3.6567(13) 2_656 ?
Cs7 As2 3.7351(12) 2_556 ?
Cs7 Nb 3.7921(12) 2_556 ?
Cs7 Cs2 3.8678(10) 2_566 ?
Cs7 In1 3.8683(10) . ?
Cs7 As3 3.9628(12) 1_545 ?
Cs7 As4 4.0850(13) . ?
Cs7 Cs3 4.1101(11) 1_455 ?
Cs7 As2 4.1508(13) 1_556 ?
Cs7 Cs6 4.1548(11) 1_455 ?
Cs7 In2 4.1779(10) 2_556 ?
Cs7 Cs6 4.2721(12) 2_657 ?
In1 As2 2.8429(11) 2_566 ?
In1 As1 2.8435(12) . ?
In1 As4 2.8810(12) . ?
In1 Cs5 3.6866(7) 1_556 ?
In1 Cs2 3.7063(10) 2_566 ?
In1 Cs2 4.0218(10) 1_556 ?
In2 As2 2.8327(11) . ?
In2 As3 2.8644(12) 2_566 ?
In2 As4 2.9181(11) 2_566 ?
In2 Cs3 3.8675(10) 1_455 ?
In2 Cs3 4.0163(10) 2_656 ?
In2 Cs6 4.0910(10) 2_656 ?
In2 Cs7 4.1780(10) 2_556 ?
In3 As4 2.7083(12) . ?
In3 As1 2.7340(11) . ?
In3 As3 2.7610(11) . ?
In3 In3 2.8780(12) 2_666 ?
In3 Nb 3.1962(12) 2_566 ?
In3 Cs3 3.8204(9) 2_666 ?
In3 Cs4 4.0292(9) 2_666 ?
In3 Cs1 4.4552(9) 2_666 ?
Nb As5 2.3568(14) 1_455 ?
Nb As2 2.5387(14) . ?
Nb As3 2.5424(13) 2_566 ?
Nb As1 2.5646(13) 2_566 ?
Nb In3 3.1962(12) 2_566 ?
Nb Cs5 3.7339(10) 1_455 ?
Nb Cs7 3.7921(12) 2_556 ?
Nb Cs4 3.8546(12) 1_455 ?
Nb Cs1 4.5420(12) 2_556 ?
Nb Cs2 4.5656(13) 1_455 ?
As1 Nb 2.5646(13) 2_566 ?
As1 Cs5 3.5273(9) 1_556 ?
As1 Cs4 3.6981(11) 2_666 ?
As1 Cs2 4.1533(12) 2_666 ?
As2 In1 2.8429(11) 2_566 ?
As2 Cs5 3.7080(10) 1_455 ?
As2 Cs7 3.7351(12) 2_556 ?
As2 Cs6 4.0935(13) 2_656 ?
As2 Cs7 4.1508(13) 1_554 ?
As2 Cs2 4.1638(12) 2_565 ?
As2 Cs6 4.1796(12) 1_454 ?
As3 Nb 2.5424(13) 2_566 ?
As3 In2 2.8644(12) 2_566 ?
As3 Cs1 3.7492(11) 2_666 ?
As3 Cs3 3.8386(12) 2_666 ?
As3 Cs3 3.8480(11) 1_465 ?
As3 Cs4 3.9059(12) 2_666 ?
As3 Cs7 3.9628(12) 1_565 ?
As3 Cs1 4.0070(12) 1_565 ?
As4 In2 2.9181(11) 2_566 ?
As4 Cs4 3.6908(12) 2_566 ?
As4 Cs3 3.8386(12) 2_666 ?
As4 Cs2 3.8451(12) 2_566 ?
As4 Cs3 4.3509(12) 1_455 ?
As5 Nb 2.3568(14) 1_655 ?
As5 Cs1 3.5202(12) 2_656 ?
As5 Cs6 3.5650(13) 1_554 ?
As5 Cs6 3.5779(12) 2_656 ?
As5 Cs7 3.6567(13) 2_656 ?
